data_2009916
loop_
_publ_author_name
'Adatia, T.'
'McPartlin, M.'
'Morris, J.'
'Curtis, H.'
'Lewis, J.'

_publ_section_title
;
 A redetermination of the X-ray structure of the hexanuclear
 mixed-metal cluster
 [Ru~5~Rh(\m~6~-C)(CO)~13~(\m-CO)(\h^5^-C~10~H~15~)]
;
_journal_issue 8
_journal_name_full 'Acta Crystallographica Section C'
_journal_page_first 1233
_journal_page_last 1235
_journal_paper_doi 10.1107/S0108270194000855
_journal_volume 50
_journal_year 1994
_chemical_formula_sum 'C25 H15 O14 Rh Ru5'
_chemical_formula_weight 1147.79
_space_group_IT_number 2
_space_group_name_Hall '-P 1'
_space_group_name_H-M_alt 'P -1'
_symmetry_cell_setting triclinic
_symmetry_space_group_name_Hall '-P 1'
_symmetry_space_group_name_H-M 'P -1'
_atom_type_scat_source 'SHELX76 (Sheldrick, 1976) except for Ru and Rh (Cromer & Mann, 1968)'
_cell_angle_alpha 115.39(3)
_cell_angle_beta 100.40(3)
_cell_angle_gamma 78.57(2)
_cell_formula_units_Z 2
_cell_length_a 17.051(3)
_cell_length_b 10.996(2)
_cell_length_c 9.329(2)
_cell_measurement_reflns_used 25
_cell_measurement_temperature 298
_cell_measurement_theta_max 15
_cell_measurement_theta_min 4
_cell_volume 1539.8(6)
_diffrn_measurement_device 'Philips PW1100'
_diffrn_measurement_method \w-2\q
_diffrn_radiation_type MoK\a
_diffrn_radiation_wavelength 0.71069
_diffrn_reflns_av_R_equivalents 0.012
_diffrn_reflns_limit_h_max 19
_diffrn_reflns_limit_h_min -20
_diffrn_reflns_limit_k_max 11
_diffrn_reflns_limit_k_min -12
_diffrn_reflns_limit_l_max 10
_diffrn_reflns_limit_l_min 0
_diffrn_reflns_number 5234
_diffrn_reflns_theta_max 30
_diffrn_standards_decay_% <5
_diffrn_standards_interval_time 180
_diffrn_standards_number 3
_exptl_absorpt_coefficient_mu 0.79
_exptl_absorpt_correction_T_max 1.069
_exptl_absorpt_correction_T_min 0.933
_exptl_absorpt_correction_type 'empirical (Walker & Stuart, 1983)'
_exptl_crystal_colour 'dark red'
_exptl_crystal_density_diffrn 2.476
_exptl_crystal_description 'rectangular block'
_exptl_crystal_size_max 0.25
_exptl_crystal_size_mid 0.22
_exptl_crystal_size_min 0.15
_refine_diff_density_max 0.38
_refine_diff_density_min -0.51
_refine_ls_extinction_method none
_refine_ls_goodness_of_fit_obs 1.53
_refine_ls_hydrogen_treatment noref
_refine_ls_number_parameters 217
_refine_ls_number_reflns 4054
_refine_ls_R_factor_obs 0.0328
_refine_ls_shift/esd_max 0.02
_refine_ls_structure_factor_coef F
_refine_ls_weighting_details 'w = 1/\s^2^(F~o~)'
_refine_ls_weighting_scheme calc
_refine_ls_wR_factor_obs 0.0374
_reflns_number_observed 4193
_reflns_number_total 4332
_reflns_observed_criterion I>3\s(I)
_cod_data_source_file ab1117.cif
_cod_data_source_block ab1117a
_cod_depositor_comments
;
The following automatic conversions were performed:

'_refine_ls_weighting_scheme' value '1/\s^2^(F~o~)' was changed to
'calc'. New tag '_refine_ls_weighting_details' was created. The value
of the new tag was set to 'w = 1/\s^2^(F~o~)'.

Automatic conversion script
Id: cif_fix_values 3143 2015-03-26 13:38:13Z robertas 
;
_cod_original_cell_volume 1539.79
_cod_original_formula_sum 'C25 H15 O14 Rh1 Ru5'
_cod_database_code 2009916

loop_
_space_group_symop_id
_space_group_symop_operation_xyz
1 x,y,z
2 -x,-y,-z

loop_
_atom_site_label
_atom_site_fract_x
_atom_site_fract_y
_atom_site_fract_z
_atom_site_U_iso_or_equiv
Ru(1) .33625(4) .17168(7) -.05603(8) .0299(4)
Ru(2) .15885(4) .22163(7) -.08766(8) .0309(4)
Ru(3) .33218(4) .11464(7) .22277(9) .0323(4)
Ru(4) .24105(4) -.02813(7) -.08885(8) .0306(4)
Ru(5) .16299(4) .16376(7) .19215(9) .0327(4)
Rh .25267(4) .36521(6) .20147(7) .0249(3)
C .2480(5) .1738(7) .0666(9) .026(2)
C(11) .3379(7) .3104(10) -.1178(13) .050(2)
O(11) .3396(6) .3938(9) -.1624(11) .079(2)
C(12) .3841(6) .0465(10) -.2394(12) .048(2)
O(12) .4149(6) -.0258(9) -.3518(11) .083(3)
C(13) .4339(7) .1822(11) .0778(14) .059(3)
O(13) .4988(6) .1984(9) .1372(11) .083(3)
C(21) .1139(7) .1141(12) -.2895(15) .062(3)
O(21) .0816(6) .0515(10) -.4152(13) .096(3)
C(22) .1423(7) .3647(11) -.1525(13) .052(3)
O(22) .1304(6) .4473(9) -.2007(11) .084(3)
C(23) .0613(7) .2691(10) .0035(13) .052(3)
O(23) -.0044(6) .3138(8) .0348(10) .073(2)
C(31) .4001(6) .1958(10) .4023(12) .046(2)
O(31) .4435(5) .2368(8) .5176(11) .074(2)
C(32) .3918(7) -.0430(11) .2306(13) .053(3)
O(32) .4325(6) -.1382(9) .2376(11) .082(3)
C(41) .3079(6) -.1782(10) -.0708(12) .043(2)
O(41) .3477(5) -.2791(8) -.0719(9) .063(2)
C(42) .1473(7) -.1101(11) -.1359(13) .054(3)
O(42) .0920(6) -.1655(9) -.1729(11) .086(3)
C(43) .2523(6) -.0952(10) -.3050(12) .047(2)
O(43) .2552(5) -.1464(8) -.4431(10) .069(2)
C(51) .0944(6) .2887(10) .3371(12) .046(2)
O(51) .0486(5) .3593(8) .4264(10) .072(2)
C(52) .1029(7) .0366(11) .1831(13) .052(3)
O(52) .0675(6) -.0425(9) .1880(11) .080(3)
C(35) .2463(7) .1254(11) .3568(15) .058(3)
O(35) .2479(6) .1210(10) .4831(13) .097(3)
C(1) .2328(6) .5321(9) .4394(11) .038(2)
C(2) .3159(5) .5205(8) .4200(10) .034(2)
C(3) .3167(6) .5483(9) .2831(11) .036(2)
C(4) .2361(6) .5807(9) .2243(11) .037(2)
C(5) .1841(6) .5690(9) .3203(11) .037(2)
C(1a) .2068(7) .5268(11) .5833(13) .054(3)
C(2a) .3867(7) .5154(10) .5355(13) .053(3)
C(3a) .3917(7) .5663(10) .2334(13) .052(3)
C(4a) .2115(7) .6471(11) .1077(13) .055(3)
C(5a) .0927(7) .6111(10) .3094(13) .055(3)
H(1a) .1419 .5376 .5729 ?
H(1b) .2281 .6084 .6905 ?
H(1c) .2318 .4306 .5891 ?
H(2a) .3698 .4926 .6265 ?
H(2b) .4089 .6125 .5901 ?
H(2c) .4332 .4373 .4743 ?
H(3a) .3761 .5863 .1273 ?
H(3b) .4343 .4748 .2088 ?
H(3c) .4182 .6506 .3284 ?
H(4a) .1468 .6600 .0834 ?
H(4b) .2378 .5835 -.0021 ?
H(4c) .2324 .7451 .1584 ?
H(5a) .0681 .5915 .3950 ?
H(5b) .0661 .5534 .1906 ?
H(5c) .0796 .7182 .3350 ?

loop_
_geom_angle_atom_site_label_1
_geom_angle_atom_site_label_2
_geom_angle_atom_site_label_3
_geom_angle
_geom_angle_publ_flag
Ru(3) Ru(1) Ru(2) 88.70(10) yes
Ru(4) Ru(1) Ru(3) 61.30(10) yes
Rh Ru(1) Ru(3) 60.20(10) yes
Ru(4) Ru(2) Ru(1) 59.50(10) yes
Ru(5) Ru(2) Ru(4) 60.90(10) yes
Rh Ru(2) Ru(4) 90.40(10) yes
Ru(4) Ru(3) Ru(1) 58.10(10) yes
Ru(5) Ru(3) Ru(4) 60.60(10) yes
Rh Ru(3) Ru(4) 86.90(10) yes
Ru(2) Ru(4) Ru(1) 62.50(10) yes
Ru(3) Ru(4) Ru(2) 90.80(10) yes
Ru(5) Ru(4) Ru(2) 61.30(10) yes
Ru(3) Ru(5) Ru(2) 91.70(10) yes
Ru(4) Ru(5) Ru(3) 62.20(10) yes
Rh Ru(5) Ru(3) 60.80(10) yes
Ru(2) Rh Ru(1) 62.60(10) yes
Ru(3) Rh Ru(2) 91.70(10) yes
Ru(5) Rh Ru(2) 61.20(10) yes
Ru(4) Ru(1) Ru(2) 58.00(10) yes
Rh Ru(1) Ru(2) 59.10(10) yes
Rh Ru(1) Ru(4) 90.00(10) yes
Ru(5) Ru(2) Ru(1) 88.60(10) yes
Rh Ru(2) Ru(1) 58.30(10) yes
Rh Ru(2) Ru(5) 60.20(10) yes
Ru(5) Ru(3) Ru(1) 91.00(10) yes
Rh Ru(3) Ru(1) 57.90(10) yes
Rh Ru(3) Ru(5) 61.00(10) yes
Ru(3) Ru(4) Ru(1) 60.60(10) yes
Ru(5) Ru(4) Ru(1) 90.40(10) yes
Ru(5) Ru(4) Ru(3) 57.20(10) yes
Ru(4) Ru(5) Ru(2) 57.80(10) yes
Rh Ru(5) Ru(2) 58.60(10) yes
Rh Ru(5) Ru(4) 87.60(10) yes
Ru(3) Rh Ru(1) 61.90(10) yes
Ru(5) Rh Ru(1) 91.70(10) yes
Ru(5) Rh Ru(3) 58.20(10) yes
C Ru(1) Ru(2) 44.0(2) no
C Ru(1) Ru(4) 46.5(2) no
C(11) Ru(1) Ru(2) 89.7(3) no
C(11) Ru(1) Ru(4) 142.9(3) no
C(11) Ru(1) C 122.4(4) no
C(12) Ru(1) Ru(3) 123.6(3) no
C(12) Ru(1) Rh 174.9(3) no
C(12) Ru(1) C(11) 89.7(4) no
C(13) Ru(1) Ru(3) 65.6(4) no
C(13) Ru(1) Rh 91.3(4) no
C(13) Ru(1) C(11) 100.1(5) no
C Ru(2) Ru(1) 43.7(2) no
C Ru(2) Ru(5) 44.9(2) no
C(21) Ru(2) Ru(1) 112.2(4) no
C(21) Ru(2) Ru(5) 122.7(4) no
C(21) Ru(2) C 131.1(4) no
C(22) Ru(2) Ru(4) 152.3(3) no
C(22) Ru(2) Rh 93.1(3) no
C(22) Ru(2) C(21) 88.2(5) no
C Ru(1) Ru(3) 44.8(2) no
C Ru(1) Rh 43.5(2) no
C(11) Ru(1) Ru(3) 143.1(3) no
C(11) Ru(1) Rh 87.8(3) no
C(12) Ru(1) Ru(2) 116.5(3) no
C(12) Ru(1) Ru(4) 89.3(3) no
C(12) Ru(1) C 135.8(4) no
C(13) Ru(1) Ru(2) 148.6(4) no
C(13) Ru(1) Ru(4) 117.0(3) no
C(13) Ru(1) C 107.8(4) no
C(13) Ru(1) C(12) 93.5(5) no
C Ru(2) Ru(4) 47.4(2) no
C Ru(2) Rh 43.0(2) no
C(21) Ru(2) Ru(4) 84.2(4) no
C(21) Ru(2) Rh 170.5(4) no
C(22) Ru(2) Ru(1) 99.6(3) no
C(22) Ru(2) Ru(5) 142.2(3) no
C(22) Ru(2) C 130.5(4) no
C(23) Ru(2) Ru(1) 150.1(3) no
C(23) Ru(2) Ru(4) 111.4(3) no
C(23) Ru(2) Rh 95.5(3) no
C(23) Ru(2) C(21) 93.7(5) no
C Ru(3) Ru(1) 43.9(2) no
C Ru(3) Ru(5) 47.1(2) no
C(13) Ru(3) Ru(1) 38.4(3) no
C(13) Ru(3) Ru(5) 127.0(3) no
C(13) Ru(3) C 80.7(3) no
C(31) Ru(3) Ru(4) 172.7(3) no
C(31) Ru(3) Rh 95.4(3) no
C(31) Ru(3) C(13) 82.9(4) no
C(32) Ru(3) Ru(4) 94.3(3) no
C(32) Ru(3) Rh 174.4(3) no
C(32) Ru(3) C(13) 99.8(4) no
C(35) Ru(3) Ru(1) 136.5(3) no
C(35) Ru(3) Ru(5) 45.9(3) no
C(35) Ru(3) C 92.7(4) no
C(35) Ru(3) C(31) 91.7(5) no
C Ru(4) Ru(1) 45.3(2) no
C Ru(4) Ru(3) 44.5(2) no
C(41) Ru(4) Ru(1) 109.8(3) no
C(41) Ru(4) Ru(3) 81.5(3) no
C(23) Ru(2) Ru(5) 64.1(3) no
C(23) Ru(2) C 107.8(4) no
C(23) Ru(2) C(22) 95.7(5) no
C Ru(3) Ru(4) 44.7(2) no
C Ru(3) Rh 42.2(2) no
C(13) Ru(3) Ru(4) 91.1(3) no
C(13) Ru(3) Rh 74.7(2) no
C(31) Ru(3) Ru(1) 117.5(3) no
C(31) Ru(3) Ru(5) 126.5(3) no
C(31) Ru(3) C 137.3(4) no
C(32) Ru(3) Ru(1) 118.3(3) no
C(32) ru(3) Ru(5) 124.2(3) no
C(32) Ru(3) C 138.8(4) no
C(32) Ru(3) C(31) 82.8(5) no
C(35) Ru(3) Ru(4) 95.2(3) no
C(35) Ru(3) Rh 89.8(3) no
C(35) Ru(3) C(13) 162.9(4) no
C(35) Ru(3) C(32) 95.5(5) no
C Ru(4) Ru(2) 46.5(2) no
C Ru(4) Ru(5) 45.1(2) no
C(41) Ru(4) Ru(2) 171.3(3) no
C(41) Ru(4) Ru(5) 116.7(3) no
C(41) Ru(4) C 125.6(4) no
C(42) Ru(4) Ru(2) 94.8(3) no
C(42) Ru(4) Ru(5) 82.6(3) no
C(42) Ru(4) C(41) 93.2(4) no
C(43) Ru(4) Ru(2) 91.5(3) no
C(43) Ru(4) Ru(5) 151.1(3) no
C(43) Ru(4) C(41) 91.6(4) no
C Ru(5) Ru(2) 44.5(2) no
C Ru(5) Ru(4) 45.5(2) no
C(23) Ru(5) Ru(2) 38.9(2) no
C(23) Ru(5) Ru(4) 88.5(2) no
C(23) Ru(5) C 82.5(3) no
C(51) Ru(5) Ru(3) 129.6(3) no
C(51) Ru(5) Rh 94.4(3) no
C(51) Ru(5) C(23) 79.4(4) no
C(52) Ru(5) Ru(3) 120.7(3) no
C(52) Ru(5) Rh 178.3(3) no
C(52) Ru(5) C(23) 99.3(4) no
C(35) Ru(5) Ru(2) 138.0(3) no
C(35) Ru(5) Ru(4) 97.1(3) no
C(35) Ru(5) C 93.6(4) no
C(35) Ru(5) C(51) 95.5(5) no
C(42) Ru(4) Ru(1) 156.6(3) no
C(42) Ru(4) Ru(3) 129.9(3) no
C(42) Ru(4) C 123.2(4) no
C(43) Ru(4) Ru(1) 84.7(3) no
C(43) Ru(4) Ru(3) 139.0(3) no
C(43) Ru(4) C 122.9(4) no
C(43) Ru(4) C(42) 90.7(5) no
C Ru(5) Ru(3) 47.3(2) no
C Ru(5) Rh 42.1(2) no
C(23) Ru(5) Ru(3) 129.4(2) no
C(23) Ru(5) Rh 79.0(2) no
C(51) Ru(5) Ru(2) 112.9(3) no
C(51) Ru(5) Ru(4) 167.1(3) no
C(51) Ru(5) C 135.6(4) no
C(52) Ru(5) Ru(2) 120.2(3) no
C(52) Ru(5) Ru(4) 92.6(3) no
C(52) Ru(5) C 138.1(4) no
C(52) Ru(5) C(51) 85.0(4) no
C(35) Ru(5) Ru(3) 46.6(3) no
C(35) Ru(5) Rh 90.2(3) no
C(35) Ru(5) C(23) 167.6(4) no
C(35) Ru(5) C(52) 91.4(5) no
C Rh Ru(1) 46.2(2) no
C Rh Ru(3) 45.7(2) no
C(1) Rh Ru(1) 159.0(2) no
C(1) Rh Ru(3) 112.5(2) no
C(1) Rh C 145.7(3) no
C(2) Rh Ru(2) 17E1(3) no
C(2) Rh Ru(5) 127.6(2) no
C(2) Rh C(1) 37.2(3) no
C(3) Rh Ru(2) 132.8(2) no
C(3) Rh Ru(5) 163.5(2) no
C(3) Rh C(1) 61.7(3) no
C(4) Rh Ru(1) 115.2(2) no
C(4) Rh Ru(3) 158.9(2) no
C(4) Rh C 148.8(3) no
C(4) Rh C(2) 61.8(3) no
C(5) Rh Ru(1) 150.3(2) no
C(5) Rh Ru(3) 147.5(2) no
C(5) Rh C 146.8(3) no
C(5) Rh C(2) 62.2(3) no
C(5) Rh C(4) 37.2(3) no
Ru(3) C Ru(1) 91.30(10) no
Ru(4) C Ru(1) 88.2(3) no
Ru(4) C Ru(3) 90.9(3) no
Ru(5) C Ru(2) 90.6(3) no
Ru(5) C Ru(4) 89.3(3) no
Rh C Ru(2) 91.0(3) no
Rh C Ru(4) 176.7(4) no
O(11) C(11) Ru(1) 177.0(10) no
C Rh Ru(2) 46.0(2) no
C Rh Ru(5) 45.5(2) no
C(1) Rh Ru(2) 138.2(2) no
C(1) Rh Ru(5) 102.2(2) no
C(2) Rh Ru(1) 121.9(2) no
C(2) Rh Ru(3) 100.9(2) no
C(2) Rh C 146.4(3) no
C(3) Rh Ru(1) 102.8(2) no
C(3) Rh Ru(3) 122.2(2) no
C(3) Rh C 148.6(3) no
C(3) Rh C(2) 37.0(3) no
C(4) Rh Ru(2) 105.6(2) no
C(4) Rh Ru(5) 141.3(2) no
C(4) Rh C(1) 61.9(3) no
C(4) Rh C(3) 36.7(3) no
C(5) Rh Ru(2) 107.6(2) no
C(5) Rh Ru(5) 108.3(2) no
C(5) Rh C(1) 37.2(3) no
C(5) Rh C(3) 61.9(3) no
Ru(2) C Ru(1) 92.3(3) no
Ru(3) C Ru(2) 175.3(4) no
Ru(4) C Ru(2) 86.2(3) no
Ru(5) C Ru(1) 176.0(4) no
Ru(5) C Ru(3) 85.6(3) no
Rh C Ru(1) 90.3(3) no
Rh C Ru(3) 92.0(3) no
Rh C Ru(5) 92.4(3) no
O(12) C(12) Ru(1) 177.1(9) no
Ru(3) C(13) Ru(1) 76.0(4) no
O(13) C(13) Ru(3) 119.1(9) no
O(22) C(22) Ru(2) 176.0(10) no
O(23) C(23) Ru(2) 163.0(10) no
O(31) C(31) Ru(3) 174.1(9) no
O(41) C(41) Ru(4) 174.5(9) no
O(43) C(43) Ru(4) 173.8(9) no
O(52) C(52) Ru(5) 175.0(10) no
O(35) C(35) Ru(3) 134.0(10) no
C(2) C(1) Rh 73.5(5) no
C(5) C(1) C(2) 109.0(8) no
C(1a) C(1) C(2) 122.2(8) no
C(1) C(2) Rh 69.4(5) no
C(3) C(2) C(1) 106.3(8) no
C(2a) C(2) C(1) 127.7(8) no
C(2) C(3) Rh 72.4(5) no
C(4) C(3) C(2) 108.9(8) no
C(3a) C(3) C(2) 123.9(9) no
C(3) C(4) Rh 71.8(5) no
C(5) C(4) C(3) 107.8(8) no
C(4a) C(4) C(3) 125.0(9) no
C(1) C(5) Rh 71.6(5) no
C(4) C(5) C(1) 107.9(8) no
C(5a) C(5) C(1) 126.8(9) no
O(13) C(13) Ru(1) 165.0(10) no
O(21) C(21) Ru(2) 176.0(10) no
Ru(5) C(23) Ru(2) 77.0(4) no
O(23) C(23) Ru(5) 119.1(8) no
O(32) C(32) Ru(3) 176.0(10) no
O(42) C(42) Ru(4) 176.0(10) no
O(51) C(51) Ru(5) 175.0(9) no
Ru(5) C(35) Ru(3) 87.5(5) no
O(35) C(35) Ru(5) 138.0(10) no
C(5) C(1) Rh 71.2(5) no
C(1a) C(1) Rh 129.1(7) no
C(1a) C(1) C(5) 128.0(9) no
C(3) C(2) Rh 70.6(5) no
C(2a) C(2) Rh 135.7(7) no
C(2a) C(2) C(3) 124.5(9) no
C(4) C(3) Rh 71.5(5) no
C(3a) C(3) Rh 131.2(7) no
C(3a) C(3) C(4) 126.1(8) no
C(5) C(4) Rh 70.1(5) no
C(4a) C(4) Rh 134.3(6) no
C(4a) C(4) C(5) 125.7(9) no
C(4) C(5) Rh 72.7(5) no
C(5a) C(5) Rh 128.5(6) no
C(5a) C(5) C(4) 124.6(9) no

loop_
_geom_bond_atom_site_label_1
_geom_bond_atom_site_label_2
_geom_bond_distance
_geom_bond_publ_flag
Ru(1) Ru(2) 2.9490(10) yes
Ru(1) Ru(4) 2.8660(10) yes
Ru(2) Ru(4) 2.8210(10) yes
Ru(2) Rh 2.8490(10) yes
Ru(3) Ru(5) 2.8130(10) yes
Ru(4) Ru(5) 2.9150(10) yes
Ru(1) C 2.039(8) yes
Ru(3) C 2.072(8) yes
Ru(5) C 2.067(8) yes
Ru(1) Ru(3) 2.9400(10) yes
Ru(1) Rh 2.8250(10) yes
Ru(2) Ru(5) 2.9260(10) yes
Ru(3) Ru(4) 2.9590(10) yes
Ru(3) Rh 2.8920(10) yes
Ru(5) Rh 2.8950(10) yes
Ru(2) C 2.050(8) yes
Ru(4) C 2.080(7) yes
Rh C 1.944(7) yes
Ru(1) C(12) 1.879(11) no
Ru(2) Ru(1) 2.9490(10) no
Ru(2) C(22) 1.870(11) no
Ru(3) Ru(1) 2.9400(10) no
Ru(3) C(31) 1.836(10) no
Ru(3) C(35) 2.046(12) no
Ru(4) Ru(2) 2.8210(10) no
Ru(4) C(41) 1.864(10) no
Ru(4) C(43) 1.858(11) no
Ru(5) Ru(3) 2.8130(10) no
Ru(5) C(23) 2.701(11) no
Ru(5) C(52) 1.856(11) no
Rh Ru(1) 2.8250(10) no
Rh Ru(3) 2.8920(10) no
Rh C(2) 2.277(9) no
Ru(1) C(11) 1.854(11) no
Ru(1) C(13) 1.883(13) no
Ru(2) C(21) 1.860(12) no
Ru(2) C(23) 1.884(11) no
Ru(3) C(13) 2.759(12) no
Ru(3) C(32) 1.851(11) no
Ru(4) Ru(1) 2.8660(10) no
Ru(4) Ru(3) 2.9590(10) no
Ru(4) C(42) 1.881(11) no
Ru(5) Ru(2) 2.9260(10) no
Ru(5) Ru(4) 2.9150(10) no
Ru(5) C(51) 1.850(10) no
Ru(5) C(35) 2.021(12) no
Rh Ru(2) 2.8490(10) no
Rh Ru(5) 2.8950(10) no
Rh C(1) 2.223(9) no
Rh C(3) 2.254(9) no
Rh C(4) 2.251(9) no
C Ru(1) 2.039(8) no
C Ru(3) 2.072(8) no
C Ru(5) 2.067(8) no
C(11) Ru(1) 1.854(11) no
O(11) C(11) 1.164(12) no
C(12) O(12) 1.151(12) no
C(13) Ru(1) 1.883(13) no
C(13) O(13) 1.155(13) no
C(21) Ru(2) 1.860(12) no
O(21) C(21) 1.174(14) no
C(22) O(22) 1.146(13) no
C(23) Ru(2) 1.884(11) no
C(23) O(23) 1.165(13) no
C(31) Ru(3) 1.836(10) no
O(31) C(31) 1.156(12) no
C(32) O(32) 1.155(13) no
C(41) Ru(4) 1.864(10) no
O(41) C(41) 1.177(11) no
C(42) O(42) 1.144(13) no
C(43) Ru(4) 1.858(11) no
O(43) C(43) 1.170(12) no
C(51) O(51) 1.161(12) no
C(52) Ru(5) 1.856(11) no
O(52) C(52) 1.173(12) no
C(35) Ru(5) 2.021(12) no
O(35) C(35) 1.196(13) no
C(1) C(2) 1.435(13) no
Rh C(5) 2.217(9) no
C Ru(2) 2.050(8) no
C Ru(4) 2.080(7) no
C Rh 1.944(7) no
C(11) O(11) 1.164(12) no
C(12) Ru(1) 1.879(11) no
O(12) C(12) 1.151(12) no
C(13) Ru(3) 2.759(12) no
O(13) C(13) 1.155(13) no
C(21) O(21) 1.174(14) no
C(22) Ru(2) 1.870(11) no
O(22) C(22) 1.146(13) no
C(23) Ru(5) 2.701(11) no
O(23) C(23) 1.165(13) no
C(31) O(31) 1.156(12) no
C(32) Ru(3) 1.851(11) no
O(32) C(32) 1.155(13) no
C(41) O(41) 1.177(11) no
C(42) Ru(4) 1.881(11) no
O(42) C(42) 1.144(13) no
C(43) O(43) 1.170(12) no
C(51) Ru(5) 1.850(10) no
O(51) C(51) 1.161(12) no
C(52) O(52) 1.173(12) no
C(35) Ru(3) 2.046(12) no
C(35) O(35) 1.196(13) no
C(1) Rh 2.223(9) no
C(1) C(5) 1.418(13) no
C(1) C(1a) 1.515(14) no
C(2) C(1) 1.435(13) no
C(2) C(2a) 1.475(14) no
C(3) C(2) 1.437(13) no
C(3) C(3a) 1.511(14) no
C(4) C(3) 1.419(13) no
C(4) C(4a) 1.512(14) no
C(5) C(1) 1.418(13) no
C(5) C(5a) 1.533(14) no
C(2a) C(2) 1.475(14) no
C(4a) C(4) 1.512(14) no
C(2) Rh 2.277(9) no
C(2) C(3) 1.437(13) no
C(32) Rh 2.254(9) no
C(3) C(4) 1.419(13) no
C(4) Rh 2.251(9) no
C(4) C(5) 1.426(13) no
C(5) Rh 2.217(9) no
C(5) C(4) 1.426(13) no
C(1a) C(1) 1.515(14) no
C(3a) C(3) 1.511(14) no
C(5a) C(5) 1.533(14) no
